data_7127123
loop_
_publ_author_name
'Feuerstein, Wolfram'
'Breher, Frank'

_publ_section_title
;
 Synthetic access to a phosphorescent non-palindromic pincer complex of
 palladium by a double oxidative addition - comproportionation sequence.
;
_journal_issue 83
_journal_name_full 'Chemical communications (Cambridge, England)'
_journal_page_first 12589
_journal_page_last 12592
_journal_paper_doi 10.1039/d0cc04065g
_journal_volume 56
_journal_year 2020
_chemical_formula_moiety 'C22 H16 N2 Ni'
_chemical_formula_sum 'C22 H16 N2 Ni'
_chemical_formula_weight 367.08
_space_group_crystal_system monoclinic
_space_group_IT_number 14
_space_group_name_Hall '-P 2yn'
_space_group_name_H-M_alt 'P 1 21/n 1'
_atom_sites_solution_hydrogens geom
_atom_sites_solution_primary dual
_audit_creation_date 2020-01-23
_audit_creation_method
;
Olex2 1.3
(compiled Nov 21 2019 18:26:39 for OlexSys, GUI svn.r6003)
;
_audit_update_record
;
2020-02-26 deposited with the CCDC.	2020-08-26 downloaded from the CCDC.
;
_cell_angle_alpha 90.00
_cell_angle_beta 90.89(4)
_cell_angle_gamma 90.00
_cell_formula_units_Z 4
_cell_length_a 9.282(5)
_cell_length_b 12.710(7)
_cell_length_c 14.038(7)
_cell_measurement_reflns_used 8014
_cell_measurement_temperature 200
_cell_measurement_theta_max 29.69
_cell_measurement_theta_min 2.16
_cell_volume 1655.9(15)
_computing_molecular_graphics 'Olex2 1.3 (Dolomanov et al., 2009)'
_computing_publication_material 'Olex2 1.3 (Dolomanov et al., 2009)'
_computing_structure_refinement 'SHELXL 2017/1 (Sheldrick, 2015)'
_computing_structure_solution 'SHELXT 2014/5 (Sheldrick, 2014)'
_diffrn_ambient_temperature 200
_diffrn_detector 'image plate (34 cm diameter)'
_diffrn_detector_area_resol_mean 6.67
_diffrn_detector_type STOE
_diffrn_measured_fraction_theta_full 1.000
_diffrn_measured_fraction_theta_max 0.994
_diffrn_measurement_device '2-circle goniometer'
_diffrn_measurement_device_type 'STOE IPDS 2'
_diffrn_measurement_method 'rotation method'
_diffrn_radiation_collimation '0.5 mm diameter, monocapillary'
_diffrn_radiation_monochromator 'plane graphite'
_diffrn_radiation_polarisn_norm 0
_diffrn_radiation_type 'Mo K\a'
_diffrn_radiation_wavelength 0.71073
_diffrn_reflns_av_R_equivalents 0.0311
_diffrn_reflns_av_unetI/netI 0.0409
_diffrn_reflns_Laue_measured_fraction_full 1.000
_diffrn_reflns_Laue_measured_fraction_max 0.994
_diffrn_reflns_limit_h_max 12
_diffrn_reflns_limit_h_min -10
_diffrn_reflns_limit_k_max 16
_diffrn_reflns_limit_k_min -17
_diffrn_reflns_limit_l_max 19
_diffrn_reflns_limit_l_min -19
_diffrn_reflns_number 11940
_diffrn_reflns_point_group_measured_fraction_full 1.000
_diffrn_reflns_point_group_measured_fraction_max 0.994
_diffrn_reflns_theta_full 25.242
_diffrn_reflns_theta_max 29.202
_diffrn_reflns_theta_min 2.162
_diffrn_source 'sealed X-ray tube, 12 x 0.4 mm long-fine focus'
_diffrn_source_current 40
_diffrn_source_power 2.000
_diffrn_source_voltage 50
_exptl_absorpt_coefficient_mu 1.177
_exptl_absorpt_correction_T_max 1.0000
_exptl_absorpt_correction_T_min 0.9228
_exptl_absorpt_correction_type multi-scan
_exptl_absorpt_process_details
;
STOE LANA, absorption correction by scaling of reflection intensities.
J. Koziskova, F. Hahn, J. Richter, J. Kozisek, "Comparison of different
absorption corrections on the model structure of tetrakis(\m~2~-acetato)-
diaqua-di-copper(II)", Acta Chimica Slovaca, vol. 9, no. 2, 2016, pp. 136 - 140.
;
_exptl_crystal_colour 'dark red'
_exptl_crystal_colour_modifier dark
_exptl_crystal_colour_primary red
_exptl_crystal_density_diffrn 1.472
_exptl_crystal_description block
_exptl_crystal_F_000 760
_exptl_crystal_size_max 0.3
_exptl_crystal_size_mid 0.183
_exptl_crystal_size_min 0.1
_refine_diff_density_max 0.400
_refine_diff_density_min -0.469
_refine_diff_density_rms 0.067
_refine_ls_extinction_coef 0.0058(10)
_refine_ls_extinction_expression Fc^*^=kFc[1+0.001xFc^2^\l^3^/sin(2\q)]^-1/4^
_refine_ls_extinction_method 'SHELXL-2017/1 (Sheldrick 2017)'
_refine_ls_goodness_of_fit_ref 1.024
_refine_ls_hydrogen_treatment constr
_refine_ls_matrix_type full
_refine_ls_number_parameters 227
_refine_ls_number_reflns 4459
_refine_ls_number_restraints 0
_refine_ls_restrained_S_all 1.024
_refine_ls_R_factor_all 0.0719
_refine_ls_R_factor_gt 0.0406
_refine_ls_shift/su_max 0.001
_refine_ls_shift/su_mean 0.000
_refine_ls_structure_factor_coef Fsqd
_refine_ls_weighting_details 'w=1/[\s^2^(Fo^2^)+(0.0629P)^2^] where P=(Fo^2^+2Fc^2^)/3'
_refine_ls_weighting_scheme calc
_refine_ls_wR_factor_gt 0.1008
_refine_ls_wR_factor_ref 0.1119
_reflns_Friedel_coverage 0.000
_reflns_number_gt 2876
_reflns_number_total 4459
_reflns_threshold_expression 'I > 2\s(I)'
_cod_data_source_file d0cc04065g3.cif
_cod_data_source_block wf337
_cod_depositor_comments 'Adding full bibliography for 7127122--7127123.cif.'
_cod_database_code 7127123
_shelx_shelxl_version_number 2017/1
_shelx_space_group_comment
;
The symmetry employed for this shelxl refinement is uniquely defined
by the following loop, which should always be used as a source of
symmetry information in preference to the above space-group names.
They are only intended as comments.
;
_olex2_refinement_description
;
1. Fixed Uiso
 At 1.2 times of:
  All C(H) groups
2.a Aromatic/amide H refined with riding coordinates:
 C1(H1), C7(H7), C22(H22), C18(H18), C2(H2), C3(H3), C21(H21), C16(H16),
 C20(H20), C19(H19), C4(H4), C9(H9), C8(H8), C15(H15), C13(H13), C14(H14)
;
_olex2_submission_special_instructions 'No special instructions were received'

loop_
_space_group_symop_operation_xyz
'x, y, z'
'-x+1/2, y+1/2, -z+1/2'
'-x, -y, -z'
'x-1/2, -y-1/2, z-1/2'

loop_
_atom_site_label
_atom_site_type_symbol
_atom_site_fract_x
_atom_site_fract_y
_atom_site_fract_z
_atom_site_U_iso_or_equiv
_atom_site_adp_type
_atom_site_occupancy
_atom_site_site_symmetry_order
_atom_site_calc_flag
_atom_site_refinement_flags_posn
_atom_site_refinement_flags_adp
_atom_site_refinement_flags_occupancy
_atom_site_disorder_assembly
_atom_site_disorder_group
Ni1 Ni 0.50274(3) 0.39342(2) 0.62260(2) 0.03763(12) Uani 1 1 d . . . . .
N2 N 0.39923(19) 0.51249(16) 0.67772(13) 0.0389(4) Uani 1 1 d . . . . .
N1 N 0.6949(2) 0.42758(17) 0.67761(13) 0.0408(5) Uani 1 1 d . . . . .
C11 C 0.5981(3) 0.27603(19) 0.57977(16) 0.0395(5) Uani 1 1 d . . . . .
C6 C 0.7421(3) 0.26335(19) 0.60572(16) 0.0400(5) Uani 1 1 d . . . . .
C10 C 0.5288(3) 0.2033(2) 0.51977(16) 0.0432(6) Uani 1 1 d . . . . .
C17 C 0.3476(3) 0.3345(2) 0.54555(17) 0.0423(5) Uani 1 1 d . . . . .
C1 C 0.7362(3) 0.5165(2) 0.72156(17) 0.0457(6) Uani 1 1 d . . . . .
H1 H 0.667695 0.568587 0.731538 0.055 Uiso 1 1 calc R U . . .
C12 C 0.3817(3) 0.2396(2) 0.49783(16) 0.0448(6) Uani 1 1 d . . . . .
C7 C 0.8181(3) 0.1762(2) 0.57399(18) 0.0482(6) Uani 1 1 d . . . . .
H7 H 0.914738 0.167366 0.590715 0.058 Uiso 1 1 calc R U . . .
C5 C 0.7976(3) 0.3519(2) 0.66193(16) 0.0403(5) Uani 1 1 d . . . . .
C22 C 0.3755(3) 0.5192(2) 0.77239(16) 0.0445(6) Uani 1 1 d . . . . .
H22 H 0.411479 0.466495 0.812022 0.053 Uiso 1 1 calc R U . . .
C18 C 0.3490(3) 0.5908(2) 0.62305(18) 0.0450(6) Uani 1 1 d . . . . .
H18 H 0.366554 0.588551 0.558043 0.054 Uiso 1 1 calc R U . . .
C2 C 0.8766(3) 0.5342(2) 0.75281(18) 0.0508(6) Uani 1 1 d . . . . .
H2 H 0.901724 0.596945 0.782898 0.061 Uiso 1 1 calc R U . . .
C3 C 0.9774(3) 0.4576(2) 0.73845(18) 0.0517(7) Uani 1 1 d . . . . .
H3 H 1.071944 0.467325 0.759492 0.062 Uiso 1 1 calc R U . . .
C21 C 0.3004(3) 0.6007(2) 0.81236(18) 0.0477(6) Uani 1 1 d . . . . .
H21 H 0.286030 0.602810 0.877748 0.057 Uiso 1 1 calc R U . . .
C16 C 0.2109(3) 0.3757(2) 0.52871(19) 0.0498(7) Uani 1 1 d . . . . .
H16 H 0.184121 0.437209 0.559586 0.060 Uiso 1 1 calc R U . . .
C20 C 0.2463(3) 0.6798(2) 0.75406(19) 0.0480(6) Uani 1 1 d . . . . .
H20 H 0.193450 0.735072 0.779270 0.058 Uiso 1 1 calc R U . . .
C19 C 0.2724(3) 0.6745(2) 0.65836(19) 0.0492(6) Uani 1 1 d . . . . .
H19 H 0.238685 0.727091 0.617653 0.059 Uiso 1 1 calc R U . . .
C4 C 0.9381(3) 0.3658(2) 0.69263(18) 0.0477(6) Uani 1 1 d . . . . .
H4 H 1.006107 0.313472 0.682449 0.057 Uiso 1 1 calc R U . . .
C9 C 0.6049(3) 0.1158(2) 0.48884(18) 0.0511(7) Uani 1 1 d . . . . .
H9 H 0.560394 0.066271 0.449466 0.061 Uiso 1 1 calc R U . . .
C8 C 0.7482(3) 0.1028(2) 0.51728(19) 0.0528(7) Uani 1 1 d . . . . .
H8 H 0.798057 0.043368 0.497626 0.063 Uiso 1 1 calc R U . . .
C15 C 0.1131(3) 0.3272(3) 0.4669(2) 0.0590(7) Uani 1 1 d . . . . .
H15 H 0.022457 0.356764 0.456886 0.071 Uiso 1 1 calc R U . . .
C13 C 0.2838(3) 0.1917(2) 0.43526(18) 0.0533(7) Uani 1 1 d . . . . .
H13 H 0.308927 0.130272 0.403593 0.064 Uiso 1 1 calc R U . . .
C14 C 0.1492(3) 0.2359(3) 0.4204(2) 0.0626(8) Uani 1 1 d . . . . .
H14 H 0.083203 0.203955 0.379151 0.075 Uiso 1 1 calc R U . . .

loop_
_atom_site_aniso_label
_atom_site_aniso_U_11
_atom_site_aniso_U_22
_atom_site_aniso_U_33
_atom_site_aniso_U_23
_atom_site_aniso_U_13
_atom_site_aniso_U_12
Ni1 0.04036(18) 0.03701(18) 0.03559(17) -0.00141(13) 0.00300(11) -0.00178(13)
N2 0.0390(10) 0.0412(11) 0.0367(10) -0.0017(8) 0.0040(8) -0.0015(9)
N1 0.0437(11) 0.0407(11) 0.0381(10) -0.0019(9) 0.0027(8) -0.0013(9)
C11 0.0469(13) 0.0370(12) 0.0347(11) 0.0019(10) 0.0075(9) -0.0035(10)
C6 0.0451(13) 0.0368(13) 0.0382(12) 0.0043(10) 0.0033(10) 0.0016(11)
C10 0.0550(15) 0.0384(13) 0.0362(12) 0.0002(10) 0.0049(10) -0.0088(11)
C17 0.0449(13) 0.0456(14) 0.0364(11) 0.0030(10) 0.0045(10) -0.0077(11)
C1 0.0456(13) 0.0467(15) 0.0448(13) -0.0080(11) 0.0021(10) -0.0017(11)
C12 0.0519(14) 0.0457(14) 0.0369(12) 0.0016(10) 0.0044(10) -0.0133(12)
C7 0.0583(15) 0.0415(15) 0.0450(14) 0.0048(11) 0.0045(12) 0.0054(12)
C5 0.0432(13) 0.0405(13) 0.0373(12) 0.0025(10) 0.0027(10) 0.0028(11)
C22 0.0493(13) 0.0478(15) 0.0366(12) -0.0001(11) 0.0004(10) 0.0016(12)
C18 0.0538(15) 0.0430(15) 0.0383(12) 0.0026(10) 0.0058(11) 0.0011(11)
C2 0.0504(14) 0.0545(16) 0.0475(14) -0.0101(12) 0.0019(11) -0.0103(13)
C3 0.0427(13) 0.0649(19) 0.0475(14) -0.0041(13) -0.0009(11) -0.0058(13)
C21 0.0515(15) 0.0535(16) 0.0384(12) -0.0042(12) 0.0044(11) -0.0016(13)
C16 0.0455(14) 0.0581(18) 0.0458(14) 0.0000(12) 0.0038(11) -0.0075(12)
C20 0.0470(13) 0.0440(15) 0.0532(15) -0.0083(12) 0.0043(11) 0.0012(12)
C19 0.0549(15) 0.0411(14) 0.0517(15) 0.0061(12) -0.0006(12) -0.0021(12)
C4 0.0469(14) 0.0518(16) 0.0443(13) 0.0008(11) 0.0016(11) 0.0027(12)
C9 0.0753(19) 0.0350(14) 0.0432(13) -0.0018(11) 0.0080(13) -0.0086(13)
C8 0.0728(19) 0.0369(14) 0.0489(14) 0.0009(12) 0.0099(13) 0.0064(13)
C15 0.0482(15) 0.076(2) 0.0525(15) 0.0023(15) -0.0026(12) -0.0076(15)
C13 0.0574(16) 0.0563(17) 0.0463(14) -0.0051(13) 0.0045(12) -0.0190(14)
C14 0.0611(18) 0.075(2) 0.0515(16) -0.0041(15) -0.0033(13) -0.0242(16)

loop_
_atom_type_symbol
_atom_type_description
_atom_type_scat_dispersion_real
_atom_type_scat_dispersion_imag
_atom_type_scat_source
C C 0.0033 0.0016 'International Tables Vol C Tables 4.2.6.8 and 6.1.1.4'
H H 0.0000 0.0000 'International Tables Vol C Tables 4.2.6.8 and 6.1.1.4'
N N 0.0061 0.0033 'International Tables Vol C Tables 4.2.6.8 and 6.1.1.4'
Ni Ni 0.3393 1.1124 'International Tables Vol C Tables 4.2.6.8 and 6.1.1.4'

loop_
_geom_angle_atom_site_label_1
_geom_angle_atom_site_label_2
_geom_angle_atom_site_label_3
_geom_angle
_geom_angle_site_symmetry_1
_geom_angle_site_symmetry_3
_geom_angle_publ_flag
N2 Ni1 N1 96.94(8) . . ?
C11 Ni1 N2 175.47(9) . . ?
C11 Ni1 N1 82.55(10) . . ?
C11 Ni1 C17 82.04(11) . . ?
C17 Ni1 N2 98.87(9) . . ?
C17 Ni1 N1 163.55(9) . . ?
C22 N2 Ni1 121.70(17) . . ?
C18 N2 Ni1 121.16(16) . . ?
C18 N2 C22 117.1(2) . . ?
C1 N1 Ni1 127.83(18) . . ?
C1 N1 C5 118.0(2) . . ?
C5 N1 Ni1 114.00(17) . . ?
C6 C11 Ni1 118.29(18) . . ?
C6 C11 C10 120.8(2) . . ?
C10 C11 Ni1 120.85(19) . . ?
C11 C6 C7 120.0(2) . . ?
C11 C6 C5 112.4(2) . . ?
C7 C6 C5 127.6(2) . . ?
C11 C10 C12 109.6(2) . . ?
C9 C10 C11 119.0(2) . . ?
C9 C10 C12 131.3(2) . . ?
C12 C17 Ni1 115.00(18) . . ?
C16 C17 Ni1 128.2(2) . . ?
C16 C17 C12 116.7(2) . . ?
N1 C1 H1 118.6 . . ?
N1 C1 C2 122.9(3) . . ?
C2 C1 H1 118.6 . . ?
C17 C12 C10 112.4(2) . . ?
C13 C12 C10 126.2(2) . . ?
C13 C12 C17 121.4(3) . . ?
C6 C7 H7 120.5 . . ?
C8 C7 C6 119.1(3) . . ?
C8 C7 H7 120.5 . . ?
N1 C5 C6 112.7(2) . . ?
N1 C5 C4 121.0(2) . . ?
C4 C5 C6 126.2(2) . . ?
N2 C22 H22 118.6 . . ?
N2 C22 C21 122.7(2) . . ?
C21 C22 H22 118.6 . . ?
N2 C18 H18 118.4 . . ?
N2 C18 C19 123.1(2) . . ?
C19 C18 H18 118.4 . . ?
C1 C2 H2 120.7 . . ?
C3 C2 C1 118.6(3) . . ?
C3 C2 H2 120.7 . . ?
C2 C3 H3 120.2 . . ?
C2 C3 C4 119.7(3) . . ?
C4 C3 H3 120.2 . . ?
C22 C21 H21 120.4 . . ?
C22 C21 C20 119.2(2) . . ?
C20 C21 H21 120.4 . . ?
C17 C16 H16 119.2 . . ?
C17 C16 C15 121.7(3) . . ?
C15 C16 H16 119.2 . . ?
C21 C20 H20 120.8 . . ?
C19 C20 C21 118.4(3) . . ?
C19 C20 H20 120.8 . . ?
C18 C19 H19 120.3 . . ?
C20 C19 C18 119.4(2) . . ?
C20 C19 H19 120.3 . . ?
C5 C4 H4 120.1 . . ?
C3 C4 C5 119.8(3) . . ?
C3 C4 H4 120.1 . . ?
C10 C9 H9 120.3 . . ?
C10 C9 C8 119.5(3) . . ?
C8 C9 H9 120.3 . . ?
C7 C8 C9 121.6(3) . . ?
C7 C8 H8 119.2 . . ?
C9 C8 H8 119.2 . . ?
C16 C15 H15 119.7 . . ?
C14 C15 C16 120.6(3) . . ?
C14 C15 H15 119.7 . . ?
C12 C13 H13 120.1 . . ?
C14 C13 C12 119.8(3) . . ?
C14 C13 H13 120.1 . . ?
C15 C14 C13 119.8(3) . . ?
C15 C14 H14 120.1 . . ?
C13 C14 H14 120.1 . . ?

loop_
_geom_bond_atom_site_label_1
_geom_bond_atom_site_label_2
_geom_bond_distance
_geom_bond_site_symmetry_2
_geom_bond_publ_flag
Ni1 N2 1.958(2) . ?
Ni1 N1 1.981(2) . ?
Ni1 C11 1.841(2) . ?
Ni1 C17 1.938(2) . ?
N2 C22 1.353(3) . ?
N2 C18 1.336(3) . ?
N1 C1 1.341(3) . ?
N1 C5 1.374(3) . ?
C11 C6 1.389(3) . ?
C11 C10 1.400(3) . ?
C6 C7 1.391(3) . ?
C6 C5 1.464(3) . ?
C10 C12 1.469(4) . ?
C10 C9 1.391(4) . ?
C17 C12 1.419(4) . ?
C17 C16 1.389(4) . ?
C1 H1 0.9300 . ?
C1 C2 1.387(4) . ?
C12 C13 1.394(3) . ?
C7 H7 0.9300 . ?
C7 C8 1.381(4) . ?
C5 C4 1.379(4) . ?
C22 H22 0.9300 . ?
C22 C21 1.373(4) . ?
C18 H18 0.9300 . ?
C18 C19 1.377(4) . ?
C2 H2 0.9300 . ?
C2 C3 1.368(4) . ?
C3 H3 0.9300 . ?
C3 C4 1.378(4) . ?
C21 H21 0.9300 . ?
C21 C20 1.385(4) . ?
C16 H16 0.9300 . ?
C16 C15 1.390(4) . ?
C20 H20 0.9300 . ?
C20 C19 1.370(4) . ?
C19 H19 0.9300 . ?
C4 H4 0.9300 . ?
C9 H9 0.9300 . ?
C9 C8 1.393(4) . ?
C8 H8 0.9300 . ?
C15 H15 0.9300 . ?
C15 C14 1.375(4) . ?
C13 H13 0.9300 . ?
C13 C14 1.383(4) . ?
C14 H14 0.9300 . ?

loop_
_geom_torsion_atom_site_label_1
_geom_torsion_atom_site_label_2
_geom_torsion_atom_site_label_3
_geom_torsion_atom_site_label_4
_geom_torsion
_geom_torsion_site_symmetry_1
_geom_torsion_site_symmetry_2
_geom_torsion_site_symmetry_3
_geom_torsion_site_symmetry_4
_geom_torsion_publ_flag
Ni1 N2 C22 C21 -178.49(19) . . . . ?
Ni1 N2 C18 C19 178.2(2) . . . . ?
Ni1 N1 C1 C2 -176.28(19) . . . . ?
Ni1 N1 C5 C6 1.3(2) . . . . ?
Ni1 N1 C5 C4 177.54(19) . . . . ?
Ni1 C11 C6 C7 -179.38(17) . . . . ?
Ni1 C11 C6 C5 -2.6(3) . . . . ?
Ni1 C11 C10 C12 2.1(3) . . . . ?
Ni1 C11 C10 C9 179.85(18) . . . . ?
Ni1 C17 C12 C10 1.9(3) . . . . ?
Ni1 C17 C12 C13 -175.96(19) . . . . ?
Ni1 C17 C16 C15 176.2(2) . . . . ?
N2 C22 C21 C20 0.0(4) . . . . ?
N2 C18 C19 C20 0.5(4) . . . . ?
N1 Ni1 C11 C6 2.60(18) . . . . ?
N1 Ni1 C11 C10 -175.1(2) . . . . ?
N1 C1 C2 C3 -0.2(4) . . . . ?
N1 C5 C4 C3 -1.1(4) . . . . ?
C11 C6 C7 C8 -0.4(4) . . . . ?
C11 C6 C5 N1 0.7(3) . . . . ?
C11 C6 C5 C4 -175.4(2) . . . . ?
C11 C10 C12 C17 -2.4(3) . . . . ?
C11 C10 C12 C13 175.3(2) . . . . ?
C11 C10 C9 C8 -0.6(4) . . . . ?
C6 C11 C10 C12 -175.6(2) . . . . ?
C6 C11 C10 C9 2.2(4) . . . . ?
C6 C7 C8 C9 2.0(4) . . . . ?
C6 C5 C4 C3 174.7(2) . . . . ?
C10 C11 C6 C7 -1.7(4) . . . . ?
C10 C11 C6 C5 175.2(2) . . . . ?
C10 C12 C13 C14 -178.9(2) . . . . ?
C10 C9 C8 C7 -1.5(4) . . . . ?
C17 Ni1 C11 C6 176.8(2) . . . . ?
C17 Ni1 C11 C10 -0.88(19) . . . . ?
C17 C12 C13 C14 -1.4(4) . . . . ?
C17 C16 C15 C14 0.2(4) . . . . ?
C1 N1 C5 C6 -174.6(2) . . . . ?
C1 N1 C5 C4 1.6(4) . . . . ?
C1 C2 C3 C4 0.8(4) . . . . ?
C12 C10 C9 C8 176.6(3) . . . . ?
C12 C17 C16 C15 -1.1(4) . . . . ?
C12 C13 C14 C15 0.5(4) . . . . ?
C7 C6 C5 N1 177.2(2) . . . . ?
C7 C6 C5 C4 1.2(4) . . . . ?
C5 N1 C1 C2 -1.0(4) . . . . ?
C5 C6 C7 C8 -176.7(2) . . . . ?
C22 N2 C18 C19 -1.8(4) . . . . ?
C22 C21 C20 C19 -1.3(4) . . . . ?
C18 N2 C22 C21 1.5(4) . . . . ?
C2 C3 C4 C5 -0.2(4) . . . . ?
C21 C20 C19 C18 1.0(4) . . . . ?
C16 C17 C12 C10 179.5(2) . . . . ?
C16 C17 C12 C13 1.6(4) . . . . ?
C16 C15 C14 C13 0.1(4) . . . . ?
C9 C10 C12 C17 -179.8(2) . . . . ?
C9 C10 C12 C13 -2.1(4) . . . . ?
